data_2008862
loop_
_publ_author_name
'Fitzgerald, Lawrence J.'
'Gerkin, Roger E.'

_publ_section_title
;
 Hydrogen bonding and C---H&#x00B7;&#x00B7;&#x00B7;O interactions in
 bis(8-dimethylamino-1-dimethylammonionaphthalene) [(DMANH^+^)~2~]
 4,8-dicarboxynaphthalene-1,5-dicarboxylate dihydrate
;
_journal_issue 9
_journal_name_full 'Acta Crystallographica Section C'
_journal_page_first 1556
_journal_page_last 1559
_journal_paper_doi 10.1107/S0108270199006289
_journal_volume 55
_journal_year 1999
_chemical_formula_iupac '2C14 H19 N2 + , C14 H6 O8 2- , 2H2 O'
_chemical_formula_moiety 'C14 H19 N2 . C7 H3 O4 . H2 O'
_chemical_formula_sum 'C21 H24 N2 O5'
_chemical_formula_weight 768.86
_chemical_name_common
;di[1-dimethylamino-8-dimethylammonionaphthalene][naphthalene-1,5-dicarboxylic
acid-4,8-dicarboxylate] dihydrate
;
_chemical_name_systematic ' ?'
_space_group_IT_number 2
_symmetry_cell_setting triclinic
_symmetry_space_group_name_Hall '-P 1'
_symmetry_space_group_name_H-M 'P -1'
_cell_angle_alpha 99.000(10)
_cell_angle_beta 106.57(2)
_cell_angle_gamma 91.54(2)
_cell_formula_units_Z 1
_cell_length_a 7.726(2)
_cell_length_b 9.818(2)
_cell_length_c 13.169(2)
_cell_measurement_reflns_used 25
_cell_measurement_temperature 296
_cell_measurement_theta_max 14.9
_cell_measurement_theta_min 14.3
_cell_volume 942.9(4)
_computing_cell_refinement 'MSC/AFC Diffractometer Control Software'
_computing_data_collection
;  MSC/AFC Diffractometer Control Software (Molecular Structure
Corporation, 1988)
;
_computing_data_reduction 'TEXSAN (Molecular Structure Corporation, 1995)'
_computing_molecular_graphics 'ORTEPII (Johnson, 1976)'
_computing_publication_material 'TEXSAN and  PLATON (Spek, 1990) '
_computing_structure_refinement TEXSAN
_computing_structure_solution 'SHELXS86 (Sheldrick, 1985)'
_diffrn_ambient_temperature 296
_diffrn_measurement_device_type AFC5S
_diffrn_measurement_method '\w-2theta scans '
_diffrn_radiation_monochromator graphite
_diffrn_radiation_source 'X-ray tube'
_diffrn_radiation_type MoK\a
_diffrn_radiation_wavelength 0.71073
_diffrn_reflns_av_R_equivalents 0.011
_diffrn_reflns_limit_h_max 9
_diffrn_reflns_limit_h_min -10
_diffrn_reflns_limit_k_max 12
_diffrn_reflns_limit_k_min 0
_diffrn_reflns_limit_l_max 16
_diffrn_reflns_limit_l_min -17
_diffrn_reflns_number 4566
_diffrn_reflns_theta_max 27.5
_diffrn_reflns_theta_min 2.0
_diffrn_standards_decay_% '+- 1.4 (average maximum relative intensity)'
_diffrn_standards_interval_count 150
_diffrn_standards_number 6
_exptl_absorpt_coefficient_mu 0.097
_exptl_absorpt_correction_type none
_exptl_crystal_colour colorless
_exptl_crystal_density_diffrn 1.354
_exptl_crystal_density_method none
_exptl_crystal_description 'cut, clear chunk'
_exptl_crystal_F_000 408
_exptl_crystal_size_max 0.32
_exptl_crystal_size_mid 0.32
_exptl_crystal_size_min 0.27
_refine_diff_density_max 0.32
_refine_diff_density_min -0.27
_refine_ls_extinction_method none
_refine_ls_goodness_of_fit_ref 1.86
_refine_ls_hydrogen_treatment mixed
_refine_ls_matrix_type full
_refine_ls_number_parameters 277
_refine_ls_number_reflns 4316
_refine_ls_R_factor_gt 0.038
_refine_ls_shift/su_max 0.0003
_refine_ls_structure_factor_coef Fsqd
_refine_ls_weighting_details 'w = 1/\s^2^~cs~ + (0.002 I)^2^'
_refine_ls_weighting_scheme calc
_refine_ls_wR_factor_ref 0.067
_reflns_number_gt 3211
_reflns_number_total 4316
_reflns_threshold_expression 'I > 2\sI'
_cod_data_source_file bk1470.cif
_cod_data_source_block I
_cod_depositor_comments
;
The following automatic conversions were performed:
'_symmetry_cell_setting' value 'Triclinic' changed to 'triclinic'
according to '/home/saulius/struct/CIF-dictionaries/cif_core.dic'
dictionary named 'cif_core.dic' version 2.4.1 from 2010-06-29.

Automatic conversion script
Id: cif_fix_enum 1527 2010-12-29 10:47:43Z saulius 

The following automatic conversions were performed:

'_atom_site_adp_type' tag value 'Uij' was replaced with 'Uani' value
28 times.

Automatic conversion script
Id: cif_fix_values 1646 2011-03-28 12:23:43Z adriana 

The following automatic conversions were performed:

'_symmetry_cell_setting' value 'Triclinic' changed to 'triclinic'
according to /home/saulius/struct/CIF-dictionaries/cif_core.dic
dictionary named 'cif_core.dic' version 2.4.1 from 2010-06-29.

Automatic conversion script
Id: cif_fix_values 1715 2011-07-08 13:25:40Z adriana 

The following automatic conversions were performed:

'_refine_ls_weighting_scheme' value 'w = 1/\s^2^~cs~ + (0.002 I)^2^'
was changed to 'calc'. New tag '_refine_ls_weighting_details' was
created. The value of the new tag was set to 'w = 1/\s^2^~cs~ +
(0.002 I)^2^'.

Automatic conversion script
Id: cif_fix_values 3143 2015-03-26 13:38:13Z robertas 
;
_cod_original_cell_volume 942.9(3)
_cod_original_formula_sum 'C21 H24 N2 O5  '
_cod_database_code 2008862

loop_
_symmetry_equiv_pos_as_xyz
'  +x,  +y,  +z'
'  -x,  -y,  -z'

loop_
_atom_site_label
_atom_site_fract_x
_atom_site_fract_y
_atom_site_fract_z
_atom_site_U_iso_or_equiv
_atom_site_adp_type
_atom_site_calc_flag
_atom_site_calc_attached_atom
O1 0.74570(10) 0.86320(10) 0.43886(8) 0.0439(3) Uani ? ?
O2 0.61300(10) 0.71539(10) 0.50998(8) 0.0352(3) Uani ? ?
O3 0.42990(10) 0.44200(10) 0.35837(8) 0.0376(3) Uani ? ?
O4 0.59590(10) 0.56040(10) 0.28701(7) 0.0385(3) Uani ? ?
O5 0.4622(2) 1.02490(10) 0.37015(9) 0.0467(3) Uani ? ?
N1 0.12470(10) 0.81610(10) 0.24346(8) 0.0269(3) Uani ? ?
N2 0.30950(10) 0.89960(10) 0.12297(9) 0.0304(3) Uani ? ?
C1 1.0716(2) 0.75880(10) 0.54550(10) 0.0281(4) Uani ? ?
C2 0.9123(2) 0.67840(10) 0.49870(10) 0.0244(3) Uani ? ?
C3 0.9157(2) 0.53080(10) 0.48035(9) 0.0225(3) Uani ? ?
C4 0.7573(2) 0.44030(10) 0.42288(10) 0.0244(3) Uani ? ?
C5 0.7647(2) 0.30000(10) 0.41460(10) 0.0275(4) Uani ? ?
C6 0.7420(2) 0.75650(10) 0.47860(10) 0.0281(4) Uani ? ?
C7 0.5888(2) 0.48930(10) 0.35340(10) 0.0277(4) Uani ? ?
C8 0.0005(2) 0.73520(10) 0.14450(10) 0.0269(3) Uani ? ?
C9 -0.1427(2) 0.6577(2) 0.15200(10) 0.0378(4) Uani ? ?
C10 -0.2626(2) 0.5788(2) 0.05940(10) 0.0453(5) Uani ? ?
C11 -0.2383(2) 0.5794(2) -0.03830(10) 0.0432(4) Uani ? ?
C12 -0.0610(2) 0.6540(2) -0.15060(10) 0.0464(5) Uani ? ?
C13 0.0832(3) 0.7256(2) -0.16120(10) 0.0551(5) Uani ? ?
C14 0.2065(2) 0.8057(2) -0.07040(10) 0.0481(5) Uani ? ?
C15 0.1845(2) 0.81370(10) 0.02960(10) 0.0315(4) Uani ? ?
C16 0.0358(2) 0.73780(10) 0.04420(10) 0.0271(3) Uani ? ?
C17 -0.0892(2) 0.65700(10) -0.04920(10) 0.0345(4) Uani ? ?
C18 0.2249(2) 0.7247(2) 0.31760(10) 0.0390(4) Uani ? ?
C19 0.0333(2) 0.9230(2) 0.29860(10) 0.0417(4) Uani ? ?
C20 0.3020(2) 1.0474(2) 0.11610(10) 0.0505(5) Uani ? ?
C21 0.4953(2) 0.8559(2) 0.14640(10) 0.0502(5) Uani ? ?
H1 1.071(2) 0.8600(10) 0.5540(10) 0.032(4) Uiso ? ?
H2 0.659(2) 0.2390(10) 0.3758(10) 0.030(4) Uiso ? ?
H3 0.424(2) 0.384(2) 0.412(2) 0.102(7) Uiso ? ?
H4 -0.1621 0.6570 0.2223 0.0454 Uiso calc C9
H5 -0.3650 0.5228 0.0654 0.0544 Uiso calc C10
H6 -0.3249 0.5255 -0.1024 0.0518 Uiso calc C11
H7 -0.1471 0.5992 -0.2146 0.0557 Uiso calc C12
H8 0.1015 0.7215 -0.2322 0.0661 Uiso calc C13
H9 0.3107 0.8568 -0.0790 0.0577 Uiso calc C14
H10 0.219(2) 0.865(2) 0.2140(10) 0.057(5) Uiso ? ?
H11 0.449(2) 1.090(2) 0.419(2) 0.082(7) Uiso ? ?
H12 0.556(2) 0.976(2) 0.4030(10) 0.070(6) Uiso ? ?
H18A 0.3073 0.7818 0.3819 0.0469 Uiso calc C18
H18B 0.2948 0.6636 0.2809 0.0469 Uiso calc C18
H18C 0.1383 0.6688 0.3387 0.0469 Uiso calc C18
H19A -0.0575 0.8776 0.3237 0.0501 Uiso calc C19
H19B -0.0261 0.9829 0.2482 0.0501 Uiso calc C19
H19C 0.1233 0.9787 0.3602 0.0501 Uiso calc C19
H20A 0.1762 1.0718 0.1011 0.0606 Uiso calc C20
H20B 0.3501 1.0665 0.0580 0.0606 Uiso calc C20
H20C 0.3749 1.1023 0.1844 0.0606 Uiso calc C20
H21A 0.5432 0.8658 0.0863 0.0603 Uiso calc C21
H21B 0.5718 0.9137 0.2123 0.0603 Uiso calc C21
H21C 0.4947 0.7589 0.1560 0.0603 Uiso calc C21

loop_
_atom_site_aniso_label
_atom_site_aniso_U_11
_atom_site_aniso_U_22
_atom_site_aniso_U_33
_atom_site_aniso_U_12
_atom_site_aniso_U_13
_atom_site_aniso_U_23
O1 0.0380(6) 0.0375(6) 0.0658(7) 0.0147(5) 0.0209(5) 0.0254(6)
O2 0.0279(5) 0.0408(6) 0.0440(6) 0.0092(4) 0.0182(5) 0.0133(5)
O3 0.0198(5) 0.0477(6) 0.0451(6) 0.0011(4) 0.0032(4) 0.0194(5)
O4 0.0362(6) 0.0491(6) 0.0335(5) 0.0057(5) 0.0088(4) 0.0185(5)
O5 0.0442(7) 0.0442(7) 0.0450(7) 0.0128(6) 0.0055(6) 0.0010(6)
N1 0.0250(6) 0.0317(6) 0.0243(6) 0.0032(5) 0.0081(5) 0.0044(5)
N2 0.0268(6) 0.0320(6) 0.0336(6) 0.0013(5) 0.0103(5) 0.0071(5)
C1 0.0297(7) 0.0256(7) 0.0311(7) 0.0048(6) 0.0123(6) 0.0047(6)
C2 0.0242(7) 0.0284(7) 0.0236(7) 0.0065(6) 0.0105(5) 0.0061(5)
C3 0.0213(6) 0.0272(7) 0.0215(6) 0.0047(5) 0.0093(5) 0.0054(5)
C4 0.0214(6) 0.0307(7) 0.0229(7) 0.0037(5) 0.0088(5) 0.0059(5)
C5 0.0236(7) 0.0303(7) 0.0274(7) -0.0011(6) 0.0070(6) 0.0028(6)
C6 0.0262(7) 0.0292(7) 0.0290(7) 0.0065(6) 0.0086(6) 0.0037(6)
C7 0.0241(7) 0.0306(7) 0.0267(7) 0.0035(6) 0.0052(6) 0.0033(6)
C8 0.0226(7) 0.0281(7) 0.0286(7) 0.0052(6) 0.0054(5) 0.0045(6)
C9 0.0285(8) 0.0439(9) 0.0424(9) 0.0019(7) 0.0119(7) 0.0092(7)
C10 0.0264(8) 0.0432(9) 0.0610(10) -0.0051(7) 0.0068(7) 0.0056(8)
C11 0.0290(8) 0.0377(9) 0.0493(10) 0.0021(7) -0.0043(7) -0.0030(7)
C12 0.0570(10) 0.0433(10) 0.0301(8) 0.0103(8) 0.0017(8) -0.0012(7)
C13 0.0770(10) 0.0630(10) 0.0271(8) 0.0090(10) 0.0187(8) 0.0058(8)
C14 0.0570(10) 0.0570(10) 0.0369(9) -0.0011(9) 0.0222(8) 0.0105(8)
C15 0.0341(8) 0.0328(8) 0.0287(7) 0.0057(6) 0.0101(6) 0.0060(6)
C16 0.0264(7) 0.0262(7) 0.0278(7) 0.0077(6) 0.0052(6) 0.0058(6)
C17 0.0346(8) 0.0313(8) 0.0313(8) 0.0097(6) 0.0009(6) 0.0021(6)
C18 0.0374(8) 0.0469(9) 0.0324(8) 0.0056(7) 0.0043(6) 0.0159(7)
C19 0.0385(9) 0.0434(9) 0.0439(9) 0.0081(7) 0.0185(7) -0.0034(7)
C20 0.0620(10) 0.0358(9) 0.0530(10) -0.0025(8) 0.0128(9) 0.0121(8)
C21 0.0327(8) 0.0720(10) 0.0496(10) 0.0123(8) 0.0152(7) 0.0125(9)

loop_
_atom_type_symbol
_atom_type_scat_dispersion_real
_atom_type_scat_dispersion_imag
_atom_type_scat_source
H 0 0 'Stewart, Davidson & Simpson (1965)'
C 0.003 0.002 'Creagh & McAuley (1992)'
O 0.011 0.006 'Creagh & McAuley (1992)'
N 0.006 0.003 'Creagh & McAuley (1992)'

loop_
_geom_angle_atom_site_label_1
_geom_angle_atom_site_label_2
_geom_angle_atom_site_label_3
_geom_angle_site_symmetry_1
_geom_angle_site_symmetry_3
_geom_angle
_geom_angle_publ_flag
C7 O3 H3 ? ? 120.0(10) yes
H11 O5 H12 ? ? 107.0(10) yes
C8 N1 C18 ? ? 111.70(10) no
C8 N1 C19 ? ? 112.70(10) no
C8 N1 H10 ? ? 102.5(8) no
C18 N1 C19 ? ? 112.10(10) no
C18 N1 H10 ? ? 107.9(8) no
C19 N1 H10 ? ? 109.3(8) no
C15 N2 C20 ? ? 112.00(10) no
C15 N2 C21 ? ? 113.00(10) no
C20 N2 C21 ? ? 112.40(10) no
C2 C1 C5 ? 2_766 121.40(10) no
C2 C1 H1 ? ? 119.7(7) no
C5 C1 H1 2_766 ? 118.9(7) no
C1 C2 C3 ? ? 119.30(10) no
C1 C2 C6 ? ? 115.40(10) no
C3 C2 C6 ? ? 125.10(10) yes
C2 C3 C3 ? 2_766 119.40(10) no
C2 C3 C4 ? ? 122.50(10) yes
C3 C3 C4 2_766 ? 118.10(10) no
C3 C4 C5 ? ? 120.20(10) no
C3 C4 C7 ? ? 122.90(10) yes
C5 C4 C7 ? ? 116.00(10) yes
C1 C5 C4 2_766 ? 121.20(10) no
C1 C5 H2 2_766 ? 118.4(8) no
C4 C5 H2 ? ? 120.2(8) no
O1 C6 O2 ? ? 124.60(10) yes
O1 C6 C2 ? ? 116.80(10) yes
O2 C6 C2 ? ? 118.40(10) yes
O3 C7 O4 ? ? 120.00(10) yes
O3 C7 C4 ? ? 118.40(10) yes
O4 C7 C4 ? ? 121.20(10) yes
N1 C8 C9 ? ? 118.80(10) no
N1 C8 C16 ? ? 119.20(10) yes
C9 C8 C16 ? ? 122.00(10) no
C8 C9 C10 ? ? 120.10(10) no
C8 C9 H4 ? ? 119.9 no
C10 C9 H4 ? ? 119.9 no
C9 C10 C11 ? ? 120.60(10) no
C9 C10 H5 ? ? 119.7 no
C11 C10 H5 ? ? 119.7 no
C10 C11 C17 ? ? 120.90(10) no
C10 C11 H6 ? ? 119.5 no
C17 C11 H6 ? ? 119.5 no
C13 C12 C17 ? ? 121.10(10) no
C13 C12 H7 ? ? 119.5 no
C17 C12 H7 ? ? 119.5 no
C12 C13 C14 ? ? 120.00(10) no
C12 C13 H8 ? ? 120.0 no
C14 C13 H8 ? ? 120.0 no
C13 C14 C15 ? ? 121.40(10) no
C13 C14 H9 ? ? 119.3 no
C15 C14 H9 ? ? 119.3 no
N2 C15 C14 ? ? 121.40(10) no
N2 C15 C16 ? ? 118.40(10) yes
C14 C15 C16 ? ? 120.20(10) no
C8 C16 C15 ? ? 125.50(10) yes
C8 C16 C17 ? ? 116.80(10) no
C15 C16 C17 ? ? 117.70(10) no
C11 C17 C12 ? ? 120.80(10) yes
C11 C17 C16 ? ? 119.60(10) no
C12 C17 C16 ? ? 119.60(10) no
N1 C18 H18A ? ? 109.5 no
N1 C18 H18B ? ? 109.5 no
N1 C18 H18C ? ? 109.5 no
H18A C18 H18B ? ? 109.5 no
H18A C18 H18C ? ? 109.5 no
H18B C18 H18C ? ? 109.5 no
N1 C19 H19A ? ? 109.5 no
N1 C19 H19B ? ? 109.5 no
N1 C19 H19C ? ? 109.5 no
H19A C19 H19B ? ? 109.5 no
H19A C19 H19C ? ? 109.5 no
H19B C19 H19C ? ? 109.5 no
N2 C20 H20A ? ? 109.5 no
N2 C20 H20B ? ? 109.5 no
N2 C20 H20C ? ? 109.5 no
H20A C20 H20B ? ? 109.5 no
H20A C20 H20C ? ? 109.5 no
H20B C20 H20C ? ? 109.5 no
N2 C21 H21A ? ? 109.5 no
N2 C21 H21B ? ? 109.5 no
N2 C21 H21C ? ? 109.5 no
H21A C21 H21B ? ? 109.5 no
H21A C21 H21C ? ? 109.5 no
H21B C21 H21C ? ? 109.5 no

loop_
_geom_bond_atom_site_label_1
_geom_bond_atom_site_label_2
_geom_bond_site_symmetry_1
_geom_bond_site_symmetry_2
_geom_bond_distance
_geom_bond_publ_flag
O1 C6 ? ? 1.245(2) yes
O2 C6 ? ? 1.262(2) yes
O3 C7 ? ? 1.324(2) yes
O3 H3 ? ? 0.99(2) no
O4 C7 ? ? 1.212(2) yes
O5 H11 ? ? 0.86(2) no
O5 H12 ? ? 0.92(2) no
N1 C8 ? ? 1.474(2) no
N1 C18 ? ? 1.496(2) no
N1 C19 ? ? 1.491(2) no
N1 H10 ? ? 1.060(10) no
N2 C15 ? ? 1.453(2) no
N2 C20 ? ? 1.469(2) no
N2 C21 ? ? 1.471(2) no
C1 C2 ? ? 1.372(2) no
C1 C5 ? 2_766 1.402(2) no
C1 H1 ? ? 0.980(10) no
C2 C3 ? ? 1.434(2) no
C2 C6 ? ? 1.519(2) no
C3 C3 ? 2_766 1.444(2) no
C3 C4 ? ? 1.436(2) no
C4 C5 ? ? 1.368(2) no
C4 C7 ? ? 1.503(2) no
C5 H2 ? ? 0.960(10) no
C8 C9 ? ? 1.362(2) no
C8 C16 ? ? 1.426(2) no
C9 C10 ? ? 1.403(2) no
C9 H4 ? ? 0.980 no
C10 C11 ? ? 1.352(2) no
C10 H5 ? ? 0.980 no
C11 C17 ? ? 1.417(2) no
C11 H6 ? ? 0.980 no
C12 C13 ? ? 1.353(2) no
C12 C17 ? ? 1.410(2) no
C12 H7 ? ? 0.980 no
C13 C14 ? ? 1.404(2) no
C13 H8 ? ? 0.980 no
C14 C15 ? ? 1.366(2) no
C14 H9 ? ? 0.980 no
C15 C16 ? ? 1.428(2) no
C16 C17 ? ? 1.433(2) no
C18 H18A ? ? 0.980 no
C18 H18B ? ? 0.980 no
C18 H18C ? ? 0.980 no
C19 H19A ? ? 0.980 no
C19 H19B ? ? 0.980 no
C19 H19C ? ? 0.980 no
C20 H20A ? ? 0.980 no
C20 H20B ? ? 0.980 no
C20 H20C ? ? 0.980 no
C21 H21A ? ? 0.980 no
C21 H21B ? ? 0.980 no
C21 H21C ? ? 0.980 no

loop_
_geom_hbond_atom_site_label_D
_geom_hbond_atom_site_label_H
_geom_hbond_atom_site_label_A
_geom_hbond_site_symmetry_A
_geom_hbond_distance_DH
_geom_hbond_distance_HA
_geom_hbond_distance_DA
_geom_hbond_angle_DHA
_geom_hbond_publ_flag
O3 H3 O2 2_666 0.99(2) 1.59(2) 2.5770(10) 173(2) yes
N1 H10 N2 ? 1.060(10) 1.620(10) 2.620(2) 155.0(10) yes
N1 H10 O5 ? 1.060(10) 2.620(10) 3.154(2) 111.0(10) yes
O5 H11 O2 2_676 0.86(2) 2.13(2) 2.946(2) 160(2) yes
O5 H12 O1 ? 0.92(2) 1.86(2) 2.764(2) 168(2) yes
C12 H7 O3 2_565 0.98 2.42 3.331(2) 154 yes
C19 H19A O1 1_455 0.98 2.45 3.362(2) 155 yes
C9 H4 O4 1_455 0.98 2.49 3.259(2) 135 yes
C5 H2 O5 1_545 0.960(10) 2.540(10) 3.390(2) 147.0(10) yes
C18 H18B O4 ? 0.98 2.55 3.418(2) 148 yes
C21 H21B O5 ? 0.98 2.56 3.229(2) 125 yes
C20 H20C O5 ? 0.98 2.59 3.265(2) 127 yes
C19 H19C O5 ? 0.98 2.61 3.259(2) 124 yes
C18 H18A O2 ? 0.98 2.65 3.342(2) 128 yes
C18 H18B O3 ? 0.98 2.66 3.273(2) 121 yes
C11 H6 O4 2_565 0.98 2.71 3.671(2) 165 yes
C21 H21C O4 ? 0.98 2.78 3.665(2) 150 yes
